data_7129636
loop_
_publ_author_name
'Zhang, Ji-Hua'
'Xiao, Teng-Fei'
'Ji, Zi-Qin'
'Chen, Han-Nan'
'Yan, Pen-Ji'
'Luo, Yong-Chun'
'Xu, Peng-Fei'
'Xu, Guo-Qiang'

_publ_section_title
;
 Organic Photoredox Catalytic Amino-heteroarylation of Unactivated Olefins
 to Access Distal Amino Ketones
;
_journal_name_full 'Chemical Communications'
_journal_paper_doi 10.1039/D1CC07189K
_journal_year 2022
_chemical_formula_moiety 'C26 H26 N1.95 O4 S2.05'
_chemical_formula_sum 'C26 H26 N1.95 O4 S2.05'
_chemical_formula_weight 495.51
_space_group_crystal_system monoclinic
_space_group_IT_number 14
_space_group_name_Hall '-P 2ybc'
_space_group_name_H-M_alt 'P 1 21/c 1'
_atom_sites_solution_hydrogens geom
_atom_sites_solution_primary dual
_audit_creation_date 2021-10-25
_audit_creation_method
;
Olex2 1.3
(compiled 2020.11.12 svn.r5f609507 for OlexSys, GUI svn.r6403)
;
_audit_update_record
;
2021-11-10 deposited with the CCDC.	2022-01-28 downloaded from the CCDC.
;
_cell_angle_alpha 90
_cell_angle_beta 96.606(3)
_cell_angle_gamma 90
_cell_formula_units_Z 4
_cell_length_a 9.8319(3)
_cell_length_b 11.5048(3)
_cell_length_c 21.1845(6)
_cell_measurement_reflns_used 12235
_cell_measurement_temperature 149.99(10)
_cell_measurement_theta_max 30.5590
_cell_measurement_theta_min 1.9990
_cell_volume 2380.35(12)
_computing_cell_refinement 'CrysAlisPro 1.171.40.84a (Rigaku OD, 2020)'
_computing_data_collection 'CrysAlisPro 1.171.40.84a (Rigaku OD, 2020)'
_computing_data_reduction 'CrysAlisPro 1.171.40.84a (Rigaku OD, 2020)'
_computing_molecular_graphics 'Olex2 1.3 (Dolomanov et al., 2009)'
_computing_publication_material 'Olex2 1.3 (Dolomanov et al., 2009)'
_computing_structure_refinement 'SHELXL 2018/1 (Sheldrick, 2015)'
_computing_structure_solution 'SHELXT 2018/2 (Sheldrick, 2018)'
_diffrn_ambient_environment N~2~
_diffrn_ambient_temperature 149.99(10)
_diffrn_detector 'Hybrid Pixel Array Detector'
_diffrn_detector_area_resol_mean 10.0000
_diffrn_detector_type HyPix
_diffrn_measured_fraction_theta_full 1.000
_diffrn_measured_fraction_theta_max 0.821
_diffrn_measurement_details
;
List of Runs (angles in degrees, time in seconds):

  # Type    Start    End  Width  t~exp~   \w     \q     \k     \f   Frames
#--------------------------------------------------------------------------
  1  \w     -8.00  76.00   0.50    1.00    --    3.62  37.00  30.00  168
  2  \w    -14.00  11.00   0.50    1.00    --    3.62  84.00 -14.00   50
  3  \w    -18.00  36.00   0.50    1.00    --    3.62 -99.00 -60.00  108
  4  \w    -34.00  11.00   0.50    1.00    --    3.62 -84.00-134.00   90
  5  \w     -5.00  31.00   0.50    1.00    --    3.62 -99.00-180.00   72
  6  \w    -69.00 -22.50   0.50    1.00    --    3.62 -37.00  90.00   93
;
_diffrn_measurement_device 'four-circle diffractometer'
_diffrn_measurement_device_type 'XtaLAB Synergy R, DW system, HyPix'
_diffrn_measurement_method '\w scans'
_diffrn_orient_matrix_type 'CrysAlisPro convention (1999,Acta A55,543-557)'
_diffrn_orient_matrix_UB_11 -0.0702859000
_diffrn_orient_matrix_UB_12 -0.0149818000
_diffrn_orient_matrix_UB_13 -0.0060551000
_diffrn_orient_matrix_UB_21 -0.0178292000
_diffrn_orient_matrix_UB_22 0.0521937000
_diffrn_orient_matrix_UB_23 0.0148241000
_diffrn_orient_matrix_UB_31 -0.0040409000
_diffrn_orient_matrix_UB_32 0.0292188000
_diffrn_orient_matrix_UB_33 -0.0296517000
_diffrn_radiation_monochromator mirror
_diffrn_radiation_probe x-ray
_diffrn_radiation_type 'Mo K\a'
_diffrn_radiation_wavelength 0.71073
_diffrn_reflns_av_R_equivalents 0.0352
_diffrn_reflns_av_unetI/netI 0.0323
_diffrn_reflns_Laue_measured_fraction_full 1.000
_diffrn_reflns_Laue_measured_fraction_max 0.821
_diffrn_reflns_limit_h_max 13
_diffrn_reflns_limit_h_min -12
_diffrn_reflns_limit_k_max 16
_diffrn_reflns_limit_k_min -14
_diffrn_reflns_limit_l_max 29
_diffrn_reflns_limit_l_min -26
_diffrn_reflns_number 23904
_diffrn_reflns_point_group_measured_fraction_full 1.000
_diffrn_reflns_point_group_measured_fraction_max 0.821
_diffrn_reflns_theta_full 25.242
_diffrn_reflns_theta_max 30.648
_diffrn_reflns_theta_min 1.935
_diffrn_source 'Rotating-anode X-ray tube'
_diffrn_source_type 'Rigaku (Mo) X-ray Source'
_exptl_absorpt_coefficient_mu 0.265
_exptl_absorpt_correction_T_max 1.00000
_exptl_absorpt_correction_T_min 0.62516
_exptl_absorpt_correction_type multi-scan
_exptl_absorpt_process_details
;
CrysAlisPro 1.171.40.84a (Rigaku Oxford Diffraction, 2020)
Empirical absorption correction using spherical harmonics,
implemented in SCALE3 ABSPACK scaling algorithm.
;
_exptl_crystal_colour 'clear light colourless'
_exptl_crystal_colour_lustre clear
_exptl_crystal_colour_modifier light
_exptl_crystal_colour_primary colourless
_exptl_crystal_density_diffrn 1.383
_exptl_crystal_description block
_exptl_crystal_F_000 1042
_exptl_crystal_size_max 0.07
_exptl_crystal_size_mid 0.05
_exptl_crystal_size_min 0.03
_refine_diff_density_max 0.638
_refine_diff_density_min -0.638
_refine_diff_density_rms 0.057
_refine_ls_extinction_method none
_refine_ls_goodness_of_fit_ref 1.074
_refine_ls_hydrogen_treatment constr
_refine_ls_matrix_type full
_refine_ls_number_parameters 327
_refine_ls_number_reflns 6031
_refine_ls_number_restraints 26
_refine_ls_restrained_S_all 1.140
_refine_ls_R_factor_all 0.0632
_refine_ls_R_factor_gt 0.0486
_refine_ls_shift/su_max 0.001
_refine_ls_shift/su_mean 0.000
_refine_ls_structure_factor_coef Fsqd
_refine_ls_weighting_details 'w=1/[\s^2^(Fo^2^)+(0.0589P)^2^+1.2559P] where P=(Fo^2^+2Fc^2^)/3'
_refine_ls_weighting_scheme calc
_refine_ls_wR_factor_gt 0.1229
_refine_ls_wR_factor_ref 0.1309
_reflns_Friedel_coverage 0.000
_reflns_number_gt 4789
_reflns_number_total 6031
_reflns_threshold_expression 'I > 2\s(I)'
_cod_data_source_file d1cc07189k2.cif
_cod_data_source_block zhangjih_1022
_cod_original_cell_volume 2380.36(12)
_cod_database_code 7129636
_shelx_shelxl_version_number 2018/1
_shelx_space_group_comment
;
The symmetry employed for this shelxl refinement is uniquely defined
by the following loop, which should always be used as a source of
symmetry information in preference to the above space-group names.
They are only intended as comments.
;
_reflns_odcompleteness_completeness 99.94
_reflns_odcompleteness_iscentric 1
_reflns_odcompleteness_theta 26.32
_olex2_refinement_description
;
1. Fixed Uiso
 At 1.2 times of:
  All C(H) groups, All C(H,H) groups, All N(H) groups
 At 1.5 times of:
  All C(H,H,H) groups
2. Restrained distances
 C20-S3 \\sim C20-N3
 with sigma of 0.02
 C7-S3 \\sim C7-N3
 with sigma of 0.02
3. Uiso/Uaniso restraints and constraints
Uanis(S2) \\sim Ueq, Uanis(N2) \\sim Ueq, Uanis(N3) \\sim Ueq, Uanis(S3) \\sim
Ueq: with sigma of 0.01 and sigma for terminal atoms of 0.02
Uanis(N3) \\sim Ueq: with sigma of 0.01 and sigma for terminal atoms of 0.005
4. Others
 Fixed Sof: S2(0.25) S3(0.8) N2(0.75) N3(0.2)
5.a Ternary CH refined with riding coordinates:
 C8(H8)
5.b Secondary CH2 refined with riding coordinates:
 C4(H4A,H4B), C13(H13A,H13B), C18(H18A,H18B)
5.c Aromatic/amide H refined with riding coordinates:
 N1(H1), C2(H2), C3(H3), C5(H5), C9(H9), C12(H12), C14(H14), C17(H17),
 C19(H19), C21(H21), C22(H22), C23(H23), C24(H24)
5.d Idealised Me refined as rotating group:
 C11(H11A,H11B,H11C), C25(H25A,H25B,H25C)
;
_olex2_submission_special_instructions 'No special instructions were received'
_oxdiff_exptl_absorpt_empirical_details
;
Empirical correction (ABSPACK) includes:
- Absorption correction using spherical harmonics
- Frame scaling
;
_oxdiff_exptl_absorpt_empirical_full_max 1.251
_oxdiff_exptl_absorpt_empirical_full_min 0.572

loop_
_space_group_symop_operation_xyz
'x, y, z'
'-x, y+1/2, -z+1/2'
'-x, -y, -z'
'x, -y-1/2, z-1/2'

loop_
_atom_site_label
_atom_site_type_symbol
_atom_site_fract_x
_atom_site_fract_y
_atom_site_fract_z
_atom_site_U_iso_or_equiv
_atom_site_adp_type
_atom_site_occupancy
_atom_site_site_symmetry_order
_atom_site_calc_flag
_atom_site_refinement_flags_posn
_atom_site_refinement_flags_adp
_atom_site_refinement_flags_occupancy
_atom_site_disorder_assembly
_atom_site_disorder_group
S1 S 0.33255(5) 0.77334(4) 0.35559(2) 0.02853(12) Uani 1 1 d . . . . .
S2 S 0.4296(3) 0.2433(3) 0.33497(15) 0.0393(6) Uani 0.25 1 d . U P A 2
S3 S 0.25167(7) 0.43461(6) 0.25633(3) 0.02945(14) Uani 0.8 1 d D U P A 1
O1 O 0.67949(14) 0.45203(12) 0.52269(6) 0.0348(3) Uani 1 1 d . . . . .
O2 O 0.20841(14) 0.78574(12) 0.38428(7) 0.0373(3) Uani 1 1 d . . . . .
O3 O 1.18439(16) 0.79073(14) 0.59408(7) 0.0450(4) Uani 1 1 d . . . . .
O4 O 0.34305(17) 0.82285(12) 0.29422(6) 0.0415(4) Uani 1 1 d . . . . .
N1 N 0.35944(16) 0.63483(13) 0.34953(7) 0.0271(3) Uani 1 1 d . . . . .
H1 H 0.310227 0.584789 0.366767 0.032 Uiso 1 1 calc R U . . .
N2 N 0.4011(3) 0.2783(2) 0.31694(13) 0.0271(5) Uani 0.75 1 d . U P A 1
N3 N 0.3096(9) 0.4005(7) 0.2614(4) 0.030(2) Uani 0.2 1 d D U P A 2
C1 C 0.85411(18) 0.59131(16) 0.51667(8) 0.0273(4) Uani 1 1 d . . . . .
C2 C 0.9930(2) 0.66300(18) 0.61032(9) 0.0366(4) Uani 1 1 d . . . . .
H2 H 1.011402 0.666700 0.654331 0.044 Uiso 1 1 calc R U . . .
C3 C 0.1441(3) 0.0599(2) 0.25287(13) 0.0548(6) Uani 1 1 d . . . . .
H3 H 0.124694 -0.019189 0.253620 0.066 Uiso 1 1 calc R U . . .
C4 C 0.47174(18) 0.59795(15) 0.31325(8) 0.0277(4) Uani 1 1 d . . . . .
H4A H 0.550330 0.648061 0.324007 0.033 Uiso 1 1 calc R U . . .
H4B H 0.442654 0.606495 0.268160 0.033 Uiso 1 1 calc R U . . .
C5 C 0.0813(3) 0.2508(3) 0.21329(11) 0.0535(7) Uani 1 1 d . . . . .
H5 H 0.021707 0.299736 0.188470 0.064 Uiso 1 1 calc R U . . .
C6 C 0.46800(19) 0.82887(15) 0.40853(9) 0.0289(4) Uani 1 1 d . . . . .
C7 C 0.2013(2) 0.29395(17) 0.24958(9) 0.0346(4) Uani 1 1 d D . . . .
C8 C 0.51360(19) 0.47168(15) 0.32726(8) 0.0271(4) Uani 1 1 d . . . . .
H8 H 0.588761 0.455058 0.301983 0.033 Uiso 1 1 calc R U . . .
C9 C 0.5781(2) 0.8834(2) 0.38570(11) 0.0453(5) Uani 1 1 d . . . . .
H9 H 0.578729 0.894814 0.342271 0.054 Uiso 1 1 calc R U . . .
C10 C 0.73847(18) 0.51811(16) 0.48944(8) 0.0277(4) Uani 1 1 d . . . . .
C11 C 0.8086(2) 0.9463(2) 0.53844(15) 0.0614(7) Uani 1 1 d . . . . .
H11A H 0.784423 1.017951 0.557522 0.092 Uiso 1 1 calc R U . . .
H11B H 0.886831 0.958585 0.516004 0.092 Uiso 1 1 calc R U . . .
H11C H 0.830119 0.888902 0.570946 0.092 Uiso 1 1 calc R U . . .
C12 C 0.93607(19) 0.65439(17) 0.47896(8) 0.0300(4) Uani 1 1 d . . . . .
H12 H 0.916220 0.652663 0.434976 0.036 Uiso 1 1 calc R U . . .
C13 C 0.68990(19) 0.52933(17) 0.41947(8) 0.0315(4) Uani 1 1 d . . . . .
H13A H 0.765485 0.511627 0.395400 0.038 Uiso 1 1 calc R U . . .
H13B H 0.662894 0.609249 0.410434 0.038 Uiso 1 1 calc R U . . .
C14 C 0.8854(2) 0.59736(18) 0.58244(9) 0.0345(4) Uani 1 1 d . . . . .
H14 H 0.832111 0.555943 0.608191 0.041 Uiso 1 1 calc R U . . .
C15 C 0.6900(2) 0.90466(18) 0.49268(12) 0.0430(5) Uani 1 1 d . . . . .
C16 C 0.28759(19) 0.21764(16) 0.28657(9) 0.0295(4) Uani 1 1 d . . . . .
C17 C 0.5794(2) 0.8490(2) 0.51493(11) 0.0439(5) Uani 1 1 d . . . . .
H17 H 0.579664 0.836849 0.558347 0.053 Uiso 1 1 calc R U . . .
C18 C 0.57011(19) 0.44993(16) 0.39718(8) 0.0290(4) Uani 1 1 d . . . . .
H18A H 0.497491 0.462161 0.423822 0.035 Uiso 1 1 calc R U . . .
H18B H 0.599561 0.369641 0.402076 0.035 Uiso 1 1 calc R U . . .
C19 C 0.2572(3) 0.10035(19) 0.28741(11) 0.0467(5) Uani 1 1 d . . . . .
H19 H 0.314969 0.049585 0.311875 0.056 Uiso 1 1 calc R U . . .
C20 C 0.40036(19) 0.38673(15) 0.30550(8) 0.0277(4) Uani 1 1 d D . . . .
C21 C 0.6873(2) 0.9210(2) 0.42813(13) 0.0535(6) Uani 1 1 d . . . . .
H21 H 0.760540 0.958103 0.412575 0.064 Uiso 1 1 calc R U . . .
C22 C 1.0459(2) 0.71911(17) 0.50609(9) 0.0329(4) Uani 1 1 d . . . . .
H22 H 1.100690 0.759327 0.480509 0.039 Uiso 1 1 calc R U . . .
C23 C 0.0572(3) 0.1321(3) 0.21671(13) 0.0599(8) Uani 1 1 d . . . . .
H23 H -0.020535 0.101005 0.193639 0.072 Uiso 1 1 calc R U . . .
C24 C 0.4684(2) 0.81119(18) 0.47349(9) 0.0367(4) Uani 1 1 d . . . . .
H24 H 0.394914 0.774355 0.489066 0.044 Uiso 1 1 calc R U . . .
C25 C 1.2196(3) 0.7962(3) 0.66024(13) 0.0635(7) Uani 1 1 d . . . . .
H25A H 1.304868 0.836777 0.669443 0.095 Uiso 1 1 calc R U . . .
H25B H 1.228598 0.718879 0.677210 0.095 Uiso 1 1 calc R U . . .
H25C H 1.149231 0.836757 0.679233 0.095 Uiso 1 1 calc R U . . .
C26 C 1.07407(19) 0.72375(17) 0.57182(9) 0.0326(4) Uani 1 1 d . . . . .

loop_
_atom_site_aniso_label
_atom_site_aniso_U_11
_atom_site_aniso_U_22
_atom_site_aniso_U_33
_atom_site_aniso_U_23
_atom_site_aniso_U_13
_atom_site_aniso_U_12
S1 0.0392(3) 0.0237(2) 0.0227(2) 0.00190(16) 0.00363(17) 0.00477(17)
S2 0.0414(15) 0.0317(14) 0.0441(16) 0.0032(10) 0.0014(11) 0.0016(10)
S3 0.0306(3) 0.0253(3) 0.0315(3) 0.0008(2) -0.0002(3) 0.0031(2)
O1 0.0382(7) 0.0356(7) 0.0313(7) 0.0044(5) 0.0067(6) -0.0030(6)
O2 0.0355(7) 0.0407(8) 0.0354(7) -0.0058(6) 0.0034(6) 0.0075(6)
O3 0.0394(8) 0.0499(9) 0.0435(8) -0.0002(7) -0.0051(7) -0.0066(7)
O4 0.0707(10) 0.0296(7) 0.0245(7) 0.0072(5) 0.0063(7) 0.0113(7)
N1 0.0341(8) 0.0212(7) 0.0264(7) 0.0030(5) 0.0054(6) 0.0001(6)
N2 0.0255(13) 0.0250(14) 0.0300(14) 0.0016(10) -0.0004(10) 0.0039(10)
N3 0.027(4) 0.021(4) 0.045(5) 0.007(3) 0.016(4) 0.017(3)
C1 0.0279(9) 0.0288(9) 0.0253(8) 0.0009(7) 0.0034(7) 0.0051(7)
C2 0.0418(11) 0.0426(11) 0.0243(9) 0.0020(8) -0.0013(8) 0.0015(9)
C3 0.0663(16) 0.0451(13) 0.0557(14) -0.0135(11) 0.0185(13) -0.0194(12)
C4 0.0317(9) 0.0253(8) 0.0263(8) 0.0014(7) 0.0040(7) -0.0003(7)
C5 0.0465(13) 0.0817(19) 0.0310(11) -0.0042(11) -0.0008(9) 0.0277(13)
C6 0.0351(9) 0.0209(8) 0.0316(9) -0.0010(7) 0.0083(7) -0.0006(7)
C7 0.0483(12) 0.0312(10) 0.0257(9) -0.0022(7) 0.0104(8) 0.0074(8)
C8 0.0324(9) 0.0242(8) 0.0248(8) 0.0001(6) 0.0033(7) 0.0024(7)
C9 0.0534(13) 0.0409(12) 0.0448(12) 0.0021(9) 0.0196(10) -0.0112(10)
C10 0.0280(9) 0.0275(9) 0.0277(9) 0.0010(7) 0.0043(7) 0.0055(7)
C11 0.0381(12) 0.0514(14) 0.092(2) -0.0315(14) -0.0019(13) 0.0004(10)
C12 0.0321(9) 0.0349(10) 0.0232(8) 0.0007(7) 0.0047(7) 0.0023(7)
C13 0.0336(9) 0.0349(10) 0.0257(9) 0.0025(7) 0.0024(7) 0.0002(8)
C14 0.0380(10) 0.0408(11) 0.0251(9) 0.0042(8) 0.0050(8) -0.0010(8)
C15 0.0357(11) 0.0317(10) 0.0617(14) -0.0172(10) 0.0061(10) 0.0010(8)
C16 0.0285(9) 0.0318(9) 0.0288(9) -0.0029(7) 0.0054(7) 0.0036(7)
C17 0.0476(12) 0.0438(12) 0.0392(11) -0.0073(9) 0.0006(9) -0.0041(9)
C18 0.0344(9) 0.0264(9) 0.0262(8) 0.0022(7) 0.0031(7) 0.0038(7)
C19 0.0685(15) 0.0277(10) 0.0457(12) -0.0009(9) 0.0144(11) 0.0031(10)
C20 0.0323(9) 0.0257(8) 0.0251(8) -0.0008(7) 0.0035(7) 0.0032(7)
C21 0.0436(13) 0.0439(13) 0.0767(18) -0.0058(12) 0.0222(12) -0.0147(10)
C22 0.0312(9) 0.0371(10) 0.0313(9) 0.0019(8) 0.0073(8) -0.0003(8)
C23 0.0395(13) 0.084(2) 0.0578(15) -0.0393(14) 0.0122(11) -0.0236(13)
C24 0.0387(11) 0.0396(11) 0.0322(10) -0.0014(8) 0.0053(8) -0.0088(8)
C25 0.0593(16) 0.078(2) 0.0494(14) -0.0155(13) -0.0099(12) -0.0156(14)
C26 0.0281(9) 0.0334(10) 0.0348(10) -0.0020(8) -0.0024(7) 0.0031(7)

loop_
_atom_type_symbol
_atom_type_description
_atom_type_scat_dispersion_real
_atom_type_scat_dispersion_imag
_atom_type_scat_source
C C 0.0033 0.0016 'International Tables Vol C Tables 4.2.6.8 and 6.1.1.4'
H H 0.0000 0.0000 'International Tables Vol C Tables 4.2.6.8 and 6.1.1.4'
N N 0.0061 0.0033 'International Tables Vol C Tables 4.2.6.8 and 6.1.1.4'
O O 0.0106 0.0060 'International Tables Vol C Tables 4.2.6.8 and 6.1.1.4'
S S 0.1246 0.1234 'International Tables Vol C Tables 4.2.6.8 and 6.1.1.4'

loop_
_geom_angle_atom_site_label_1
_geom_angle_atom_site_label_2
_geom_angle_atom_site_label_3
_geom_angle
_geom_angle_site_symmetry_1
_geom_angle_site_symmetry_3
_geom_angle_publ_flag
O2 S1 O4 119.94(9) . . ?
O2 S1 N1 106.62(8) . . ?
O2 S1 C6 108.23(8) . . ?
O4 S1 N1 106.79(8) . . ?
O4 S1 C6 107.79(9) . . ?
N1 S1 C6 106.79(8) . . ?
C16 S2 C20 81.81(16) . . ?
C7 S3 C20 88.07(10) . . ?
C26 O3 C25 117.57(19) . . ?
S1 N1 H1 121.3 . . ?
C4 N1 S1 117.47(12) . . ?
C4 N1 H1 121.3 . . ?
C20 N2 C16 114.4(2) . . ?
C20 N3 C7 115.2(6) . . ?
C12 C1 C10 122.67(16) . . ?
C14 C1 C10 119.35(16) . . ?
C14 C1 C12 117.97(17) . . ?
C14 C2 H2 120.4 . . ?
C14 C2 C26 119.18(17) . . ?
C26 C2 H2 120.4 . . ?
C19 C3 H3 119.3 . . ?
C19 C3 C23 121.4(2) . . ?
C23 C3 H3 119.3 . . ?
N1 C4 H4A 109.2 . . ?
N1 C4 H4B 109.2 . . ?
N1 C4 C8 111.85(14) . . ?
H4A C4 H4B 107.9 . . ?
C8 C4 H4A 109.2 . . ?
C8 C4 H4B 109.2 . . ?
C7 C5 H5 121.6 . . ?
C23 C5 H5 121.6 . . ?
C23 C5 C7 116.8(2) . . ?
C9 C6 S1 120.42(16) . . ?
C9 C6 C24 119.90(19) . . ?
C24 C6 S1 119.55(14) . . ?
C5 C7 S3 126.56(18) . . ?
C5 C7 N3 146.7(4) . . ?
C16 C7 S3 113.58(16) . . ?
C16 C7 N3 92.5(3) . . ?
C16 C7 C5 119.8(2) . . ?
C4 C8 H8 106.4 . . ?
C4 C8 C18 113.57(14) . . ?
C18 C8 H8 106.4 . . ?
C20 C8 C4 112.47(15) . . ?
C20 C8 H8 106.4 . . ?
C20 C8 C18 111.05(14) . . ?
C6 C9 H9 120.3 . . ?
C6 C9 C21 119.5(2) . . ?
C21 C9 H9 120.3 . . ?
O1 C10 C1 121.49(16) . . ?
O1 C10 C13 119.99(17) . . ?
C1 C10 C13 118.48(16) . . ?
H11A C11 H11B 109.5 . . ?
H11A C11 H11C 109.5 . . ?
H11B C11 H11C 109.5 . . ?
C15 C11 H11A 109.5 . . ?
C15 C11 H11B 109.5 . . ?
C15 C11 H11C 109.5 . . ?
C1 C12 H12 119.5 . . ?
C22 C12 C1 121.03(17) . . ?
C22 C12 H12 119.5 . . ?
C10 C13 H13A 108.9 . . ?
C10 C13 H13B 108.9 . . ?
C10 C13 C18 113.54(15) . . ?
H13A C13 H13B 107.7 . . ?
C18 C13 H13A 108.9 . . ?
C18 C13 H13B 108.9 . . ?
C1 C14 H14 119.1 . . ?
C2 C14 C1 121.78(18) . . ?
C2 C14 H14 119.1 . . ?
C17 C15 C11 120.4(2) . . ?
C21 C15 C11 121.4(2) . . ?
C21 C15 C17 118.2(2) . . ?
C7 C16 S2 130.36(19) . . ?
C7 C16 N2 110.06(19) . . ?
C19 C16 S2 109.48(19) . . ?
C19 C16 N2 129.8(2) . . ?
C19 C16 C7 120.1(2) . . ?
C15 C17 H17 119.4 . . ?
C24 C17 C15 121.2(2) . . ?
C24 C17 H17 119.4 . . ?
C8 C18 H18A 109.1 . . ?
C8 C18 H18B 109.1 . . ?
C13 C18 C8 112.41(15) . . ?
C13 C18 H18A 109.1 . . ?
C13 C18 H18B 109.1 . . ?
H18A C18 H18B 107.9 . . ?
C3 C19 C16 119.9(2) . . ?
C3 C19 H19 120.0 . . ?
C16 C19 H19 120.0 . . ?
N2 C20 S3 113.66(18) . . ?
N2 C20 C8 126.0(2) . . ?
N3 C20 S2 117.6(4) . . ?
N3 C20 C8 126.5(4) . . ?
C8 C20 S2 114.15(16) . . ?
C8 C20 S3 120.26(13) . . ?
C9 C21 H21 119.1 . . ?
C15 C21 C9 121.7(2) . . ?
C15 C21 H21 119.1 . . ?
C12 C22 H22 120.2 . . ?
C12 C22 C26 119.59(18) . . ?
C26 C22 H22 120.2 . . ?
C3 C23 C5 121.9(2) . . ?
C3 C23 H23 119.0 . . ?
C5 C23 H23 119.0 . . ?
C6 C24 H24 120.3 . . ?
C17 C24 C6 119.47(19) . . ?
C17 C24 H24 120.3 . . ?
O3 C25 H25A 109.5 . . ?
O3 C25 H25B 109.5 . . ?
O3 C25 H25C 109.5 . . ?
H25A C25 H25B 109.5 . . ?
H25A C25 H25C 109.5 . . ?
H25B C25 H25C 109.5 . . ?
O3 C26 C2 124.39(18) . . ?
O3 C26 C22 115.18(18) . . ?
C22 C26 C2 120.43(18) . . ?

loop_
_geom_bond_atom_site_label_1
_geom_bond_atom_site_label_2
_geom_bond_distance
_geom_bond_site_symmetry_2
_geom_bond_publ_flag
S1 O2 1.4318(15) . ?
S1 O4 1.4341(14) . ?
S1 N1 1.6227(15) . ?
S1 C6 1.7595(19) . ?
S2 C16 1.661(4) . ?
S2 C20 1.776(3) . ?
S3 C7 1.694(2) . ?
S3 C20 1.7818(19) . ?
O1 C10 1.227(2) . ?
O3 C25 1.406(3) . ?
O3 C26 1.369(2) . ?
N1 H1 0.8600 . ?
N1 C4 1.478(2) . ?
N2 C16 1.408(3) . ?
N2 C20 1.270(3) . ?
N3 C7 1.625(8) . ?
N3 C20 1.226(9) . ?
C1 C10 1.478(3) . ?
C1 C12 1.401(3) . ?
C1 C14 1.394(2) . ?
C2 H2 0.9300 . ?
C2 C14 1.377(3) . ?
C2 C26 1.392(3) . ?
C3 H3 0.9300 . ?
C3 C19 1.342(4) . ?
C3 C23 1.363(4) . ?
C4 H4A 0.9700 . ?
C4 H4B 0.9700 . ?
C4 C8 1.530(2) . ?
C5 H5 0.9300 . ?
C5 C7 1.422(3) . ?
C5 C23 1.390(4) . ?
C6 C9 1.385(3) . ?
C6 C24 1.391(3) . ?
C7 C16 1.397(3) . ?
C8 H8 0.9800 . ?
C8 C18 1.541(2) . ?
C8 C20 1.513(3) . ?
C9 H9 0.9300 . ?
C9 C21 1.388(3) . ?
C10 C13 1.510(2) . ?
C11 H11A 0.9600 . ?
C11 H11B 0.9600 . ?
C11 H11C 0.9600 . ?
C11 C15 1.506(3) . ?
C12 H12 0.9300 . ?
C12 C22 1.382(3) . ?
C13 H13A 0.9700 . ?
C13 H13B 0.9700 . ?
C13 C18 1.522(3) . ?
C14 H14 0.9300 . ?
C15 C17 1.390(3) . ?
C15 C21 1.378(4) . ?
C16 C19 1.383(3) . ?
C17 H17 0.9300 . ?
C17 C24 1.389(3) . ?
C18 H18A 0.9700 . ?
C18 H18B 0.9700 . ?
C19 H19 0.9300 . ?
C21 H21 0.9300 . ?
C22 H22 0.9300 . ?
C22 C26 1.389(3) . ?
C23 H23 0.9300 . ?
C24 H24 0.9300 . ?
C25 H25A 0.9600 . ?
C25 H25B 0.9600 . ?
C25 H25C 0.9600 . ?

loop_
_geom_torsion_atom_site_label_1
_geom_torsion_atom_site_label_2
_geom_torsion_atom_site_label_3
_geom_torsion_atom_site_label_4
_geom_torsion
_geom_torsion_site_symmetry_1
_geom_torsion_site_symmetry_2
_geom_torsion_site_symmetry_3
_geom_torsion_site_symmetry_4
_geom_torsion_publ_flag
S1 N1 C4 C8 163.16(12) . . . . ?
S1 C6 C9 C21 -176.51(18) . . . . ?
S1 C6 C24 C17 176.17(17) . . . . ?
S2 C16 C19 C3 178.3(2) . . . . ?
S3 C7 C16 N2 -4.1(2) . . . . ?
S3 C7 C16 C19 178.05(16) . . . . ?
O1 C10 C13 C18 -2.0(3) . . . . ?
O2 S1 N1 C4 171.82(12) . . . . ?
O2 S1 C6 C9 -146.47(17) . . . . ?
O2 S1 C6 C24 37.62(18) . . . . ?
O4 S1 N1 C4 42.46(15) . . . . ?
O4 S1 C6 C9 -15.4(2) . . . . ?
O4 S1 C6 C24 168.73(15) . . . . ?
N1 S1 C6 C9 99.07(18) . . . . ?
N1 S1 C6 C24 -76.84(17) . . . . ?
N1 C4 C8 C18 -62.4(2) . . . . ?
N1 C4 C8 C20 64.75(19) . . . . ?
N2 C16 C19 C3 -177.7(2) . . . . ?
N3 C7 C16 S2 11.2(4) . . . . ?
N3 C7 C16 C19 -170.5(3) . . . . ?
C1 C10 C13 C18 -179.77(15) . . . . ?
C1 C12 C22 C26 -1.3(3) . . . . ?
C4 C8 C18 C13 -55.4(2) . . . . ?
C4 C8 C20 S2 -167.54(16) . . . . ?
C4 C8 C20 S3 10.8(2) . . . . ?
C4 C8 C20 N2 -172.0(2) . . . . ?
C4 C8 C20 N3 28.3(5) . . . . ?
C5 C7 C16 S2 -177.7(2) . . . . ?
C5 C7 C16 N2 178.5(2) . . . . ?
C5 C7 C16 C19 0.6(3) . . . . ?
C6 S1 N1 C4 -72.64(14) . . . . ?
C6 C9 C21 C15 0.5(4) . . . . ?
C7 S3 C20 N2 -3.96(19) . . . . ?
C7 S3 C20 C8 173.52(15) . . . . ?
C7 N3 C20 S2 16.8(7) . . . . ?
C7 N3 C20 C8 -179.6(3) . . . . ?
C7 C5 C23 C3 -0.1(3) . . . . ?
C7 C16 C19 C3 -0.3(3) . . . . ?
C9 C6 C24 C17 0.2(3) . . . . ?
C10 C1 C12 C22 -178.01(17) . . . . ?
C10 C1 C14 C2 179.16(18) . . . . ?
C10 C13 C18 C8 174.39(15) . . . . ?
C11 C15 C17 C24 179.3(2) . . . . ?
C11 C15 C21 C9 -179.6(2) . . . . ?
C12 C1 C10 O1 170.34(17) . . . . ?
C12 C1 C10 C13 -11.9(3) . . . . ?
C12 C1 C14 C2 0.1(3) . . . . ?
C12 C22 C26 O3 -179.59(17) . . . . ?
C12 C22 C26 C2 0.5(3) . . . . ?
C14 C1 C10 O1 -8.7(3) . . . . ?
C14 C1 C10 C13 169.04(17) . . . . ?
C14 C1 C12 C22 1.0(3) . . . . ?
C14 C2 C26 O3 -179.31(19) . . . . ?
C14 C2 C26 C22 0.6(3) . . . . ?
C15 C17 C24 C6 0.3(3) . . . . ?
C16 S2 C20 N3 -8.4(5) . . . . ?
C16 S2 C20 C8 -174.01(15) . . . . ?
C16 N2 C20 S3 2.4(3) . . . . ?
C16 N2 C20 C8 -174.91(18) . . . . ?
C17 C15 C21 C9 0.0(4) . . . . ?
C18 C8 C20 S2 -39.0(2) . . . . ?
C18 C8 C20 S3 139.36(13) . . . . ?
C18 C8 C20 N2 -43.5(3) . . . . ?
C18 C8 C20 N3 156.9(5) . . . . ?
C19 C3 C23 C5 0.5(4) . . . . ?
C20 S2 C16 C7 -4.1(3) . . . . ?
C20 S2 C16 C19 177.39(17) . . . . ?
C20 S3 C7 C5 -178.37(19) . . . . ?
C20 S3 C7 C16 4.44(15) . . . . ?
C20 N2 C16 C7 1.0(3) . . . . ?
C20 N2 C16 C19 178.6(2) . . . . ?
C20 N3 C7 C5 178.2(3) . . . . ?
C20 N3 C7 C16 -15.9(6) . . . . ?
C20 C8 C18 C13 176.65(15) . . . . ?
C21 C15 C17 C24 -0.4(3) . . . . ?
C23 C3 C19 C16 -0.2(4) . . . . ?
C23 C5 C7 S3 -177.43(17) . . . . ?
C23 C5 C7 N3 163.3(6) . . . . ?
C23 C5 C7 C16 -0.4(3) . . . . ?
C24 C6 C9 C21 -0.6(3) . . . . ?
C25 O3 C26 C2 1.4(3) . . . . ?
C25 O3 C26 C22 -178.5(2) . . . . ?
C26 C2 C14 C1 -0.9(3) . . . . ?
